data_7705063
loop_
_publ_author_name
'Shen, Yang-Lin'
'Jin, Jun-Ling'
'Xie, Yun-Peng'
'Lu, Xing'

_publ_section_title
;
 <i>tert</i>-Butyl thiol and pyridine ligand co-protected 50-nuclei
 clusters: the effect of pyridines on Ag-SR bonds.
;
_journal_issue 36
_journal_name_full 'Dalton transactions (Cambridge, England : 2003)'
_journal_page_first 12574
_journal_page_last 12580
_journal_paper_doi 10.1039/d0dt02003f
_journal_volume 49
_journal_year 2020
_chemical_formula_sum 'C13 H23 Ag3 N2 O3 S2'
_chemical_formula_weight 643.06
_space_group_crystal_system monoclinic
_space_group_IT_number 14
_space_group_name_Hall '-P 2yn'
_space_group_name_H-M_alt 'P 1 21/n 1'
_atom_sites_solution_hydrogens geom
_audit_creation_method SHELXL-2014/7
_audit_update_record
;
2020-04-27 deposited with the CCDC.	2020-08-07 downloaded from the CCDC.
;
_cell_angle_alpha 90
_cell_angle_beta 103.522(2)
_cell_angle_gamma 90
_cell_formula_units_Z 4
_cell_length_a 11.6560(10)
_cell_length_b 7.3664(6)
_cell_length_c 24.205(2)
_cell_measurement_reflns_used 9184
_cell_measurement_temperature 173(2)
_cell_measurement_theta_max 30.4626
_cell_measurement_theta_min 2.8976
_cell_volume 2020.7(3)
_computing_cell_refinement 'SAINT (Bruker, 2014)'
_computing_data_collection 'Apex2 (Bruker, 2014)'
_computing_data_reduction 'SAINT (Bruker, 2014)'
_computing_structure_refinement 'SHELXL-2014/7 (Sheldrick, 2014)'
_computing_structure_solution 'SHELXTL XT-2014/4 (Sheldrick, 2014)'
_diffrn_ambient_temperature 173(2)
_diffrn_measured_fraction_theta_full 0.997
_diffrn_measured_fraction_theta_max 0.997
_diffrn_measurement_device_type 'Bruker D8 Quest'
_diffrn_radiation_type MoK\a
_diffrn_radiation_wavelength 0.71073
_diffrn_reflns_av_R_equivalents 0.0192
_diffrn_reflns_av_unetI/netI 0.0176
_diffrn_reflns_Laue_measured_fraction_full 0.997
_diffrn_reflns_Laue_measured_fraction_max 0.997
_diffrn_reflns_limit_h_max 13
_diffrn_reflns_limit_h_min -13
_diffrn_reflns_limit_k_max 8
_diffrn_reflns_limit_k_min -8
_diffrn_reflns_limit_l_max 25
_diffrn_reflns_limit_l_min -28
_diffrn_reflns_number 13333
_diffrn_reflns_point_group_measured_fraction_full 0.997
_diffrn_reflns_point_group_measured_fraction_max 0.997
_diffrn_reflns_theta_full 25.027
_diffrn_reflns_theta_max 25.027
_diffrn_reflns_theta_min 2.898
_exptl_absorpt_coefficient_mu 3.097
_exptl_absorpt_correction_T_max 0.7461
_exptl_absorpt_correction_T_min 0.6213
_exptl_absorpt_correction_type multi-scan
_exptl_absorpt_process_details SADABS
_exptl_crystal_colour colorless
_exptl_crystal_density_diffrn 2.114
_exptl_crystal_description strip
_exptl_crystal_F_000 1248
_exptl_crystal_size_max 0.215
_exptl_crystal_size_mid 0.106
_exptl_crystal_size_min 0.087
_refine_diff_density_max 1.194
_refine_diff_density_min -0.690
_refine_diff_density_rms 0.090
_refine_ls_extinction_method none
_refine_ls_goodness_of_fit_ref 1.083
_refine_ls_hydrogen_treatment constr
_refine_ls_matrix_type full
_refine_ls_number_parameters 214
_refine_ls_number_reflns 3560
_refine_ls_number_restraints 0
_refine_ls_restrained_S_all 1.083
_refine_ls_R_factor_all 0.0308
_refine_ls_R_factor_gt 0.0259
_refine_ls_shift/su_max 0.002
_refine_ls_shift/su_mean 0.000
_refine_ls_structure_factor_coef Fsqd
_refine_ls_weighting_details 'w=1/[\s^2^(Fo^2^)+(0.0262P)^2^+4.3438P] where P=(Fo^2^+2Fc^2^)/3'
_refine_ls_weighting_scheme calc
_refine_ls_wR_factor_gt 0.0637
_refine_ls_wR_factor_ref 0.0667
_reflns_Friedel_coverage 0.000
_reflns_number_gt 3129
_reflns_number_total 3560
_reflns_threshold_expression 'I > 2\s(I)'
_cod_data_source_file d0dt02003f2.cif
_cod_data_source_block Compound1
_cod_depositor_comments
;
The following automatic conversions were performed:

data item '_exptl_absorpt_correction_type' value 'Multi-scan' was
changed to 'multi-scan' in accordance with the
/home/data/users/saulius/crontab/automatic-downloads/rss-feeds/RSC/lib/dictionaries/cif_core.dic
dictionary named 'cif_core.dic' version 2.4.2 last updated on
2011-04-26.

Automatic conversion script
Id: cif_fix_values 7556 2019-12-06 15:28:31Z antanas 

 Adding full bibliography for 7705063--7705068.cif.
;
_cod_original_sg_symbol_H-M 'P 21/n'
_cod_database_code 7705063
_shelx_shelxl_version_number 2014/7
_shelx_space_group_comment
;
The symmetry employed for this shelxl refinement is uniquely defined
by the following loop, which should always be used as a source of
symmetry information in preference to the above space-group names.
They are only intended as comments.
;
_shelx_estimated_absorpt_t_min 0.6213
_shelx_estimated_absorpt_t_max 0.7461

loop_
_space_group_symop_operation_xyz
'x, y, z'
'-x+1/2, y+1/2, -z+1/2'
'-x, -y, -z'
'x-1/2, -y-1/2, z-1/2'

loop_
_atom_site_label
_atom_site_type_symbol
_atom_site_fract_x
_atom_site_fract_y
_atom_site_fract_z
_atom_site_U_iso_or_equiv
_atom_site_adp_type
_atom_site_occupancy
_atom_site_site_symmetry_order
_atom_site_calc_flag
_atom_site_refinement_flags_posn
_atom_site_refinement_flags_adp
_atom_site_refinement_flags_occupancy
_atom_site_disorder_assembly
_atom_site_disorder_group
Ag1 Ag 0.67541(3) 0.74152(5) 0.42352(2) 0.04553(11) Uani 1 1 d . . . . .
Ag2 Ag 0.59892(3) 0.50156(4) 0.56139(2) 0.04149(10) Uani 1 1 d . . . . .
Ag3 Ag 0.62971(3) -0.00056(4) 0.55154(2) 0.03887(10) Uani 1 1 d . . . . .
S1 S 0.54411(7) 0.22682(11) 0.59926(3) 0.02670(18) Uani 1 1 d . . . . .
S2 S 0.71276(7) 0.72423(11) 0.52760(3) 0.02666(19) Uani 1 1 d . . . . .
N1 N 0.3561(3) 0.7597(4) 0.57183(15) 0.0424(8) Uani 1 1 d . . . . .
N2 N 0.7868(3) 0.7382(5) 0.35995(13) 0.0403(8) Uani 1 1 d . . . . .
O1 O 0.3855(5) 0.6632(6) 0.61404(17) 0.0976(15) Uani 1 1 d . . . . .
O2 O 0.2716(3) 0.8650(5) 0.5633(2) 0.0853(13) Uani 1 1 d . . . . .
O3 O 0.4205(3) 0.7567(4) 0.53686(13) 0.0455(7) Uani 1 1 d . . . . .
C1 C 0.8368(4) 0.8886(7) 0.34831(18) 0.0533(12) Uani 1 1 d . . . . .
H1 H 0.8304 0.9947 0.3697 0.064 Uiso 1 1 calc R U . . .
C2 C 0.8991(5) 0.8982(8) 0.3056(2) 0.0674(15) Uani 1 1 d . . . . .
H2 H 0.9353 1.0085 0.2985 0.081 Uiso 1 1 calc R U . . .
C3 C 0.9070(4) 0.7493(7) 0.2746(2) 0.0605(14) Uani 1 1 d . . . . .
H3 H 0.9474 0.7539 0.2448 0.073 Uiso 1 1 calc R U . . .
C4 C 0.8567(4) 0.5924(7) 0.2864(2) 0.0572(12) Uani 1 1 d . . . . .
H4 H 0.8627 0.4853 0.2653 0.069 Uiso 1 1 calc R U . . .
C5 C 0.7961(4) 0.5902(7) 0.32977(18) 0.0491(11) Uani 1 1 d . . . . .
H5 H 0.7606 0.4804 0.3379 0.059 Uiso 1 1 calc R U . . .
C6 C 0.8704(3) 0.6906(6) 0.56336(16) 0.0361(8) Uani 1 1 d . . . . .
C7 C 0.9421(4) 0.8223(7) 0.5369(2) 0.0555(12) Uani 1 1 d . . . . .
H7A H 0.9269 0.7999 0.4959 0.083 Uiso 1 1 calc R U . . .
H7AB H 1.0262 0.8049 0.5540 0.083 Uiso 1 1 calc R U . . .
H7AC H 0.9195 0.9470 0.5436 0.083 Uiso 1 1 calc R U . . .
C8 C 0.8861(4) 0.7249(7) 0.62650(18) 0.0542(12) Uani 1 1 d . . . . .
H8A H 0.8709 0.8532 0.6328 0.081 Uiso 1 1 calc R U . . .
H8AB H 0.9671 0.6944 0.6464 0.081 Uiso 1 1 calc R U . . .
H8AC H 0.8306 0.6493 0.6411 0.081 Uiso 1 1 calc R U . . .
C9 C 0.9008(4) 0.4938(6) 0.5525(2) 0.0521(11) Uani 1 1 d . . . . .
H9A H 0.8818 0.4705 0.5115 0.078 Uiso 1 1 calc R U . . .
H9AB H 0.8549 0.4118 0.5709 0.078 Uiso 1 1 calc R U . . .
H9AC H 0.9852 0.4731 0.5682 0.078 Uiso 1 1 calc R U . . .
C10 C 0.6091(3) 0.2120(5) 0.67647(15) 0.0350(8) Uani 1 1 d . . . . .
C11 C 0.7419(4) 0.2179(7) 0.68700(19) 0.0539(12) Uani 1 1 d . . . . .
H11A H 0.7690 0.1197 0.6658 0.081 Uiso 1 1 calc R U . . .
H11B H 0.7767 0.2029 0.7277 0.081 Uiso 1 1 calc R U . . .
H11C H 0.7663 0.3350 0.6743 0.081 Uiso 1 1 calc R U . . .
C12 C 0.5640(5) 0.3699(8) 0.70474(18) 0.0672(15) Uani 1 1 d . . . . .
H12A H 0.5878 0.4838 0.6897 0.101 Uiso 1 1 calc R U . . .
H12B H 0.5971 0.3645 0.7458 0.101 Uiso 1 1 calc R U . . .
H12C H 0.4777 0.3643 0.6971 0.101 Uiso 1 1 calc R U . . .
C13 C 0.5694(5) 0.0342(8) 0.6968(2) 0.0720(16) Uani 1 1 d . . . . .
H13A H 0.4831 0.0274 0.6861 0.108 Uiso 1 1 calc R U . . .
H13B H 0.5967 0.0265 0.7382 0.108 Uiso 1 1 calc R U . . .
H13C H 0.6028 -0.0666 0.6792 0.108 Uiso 1 1 calc R U . . .

loop_
_atom_site_aniso_label
_atom_site_aniso_U_11
_atom_site_aniso_U_22
_atom_site_aniso_U_33
_atom_site_aniso_U_23
_atom_site_aniso_U_13
_atom_site_aniso_U_12
Ag1 0.03794(17) 0.0741(2) 0.02669(16) 0.00343(15) 0.01187(12) 0.00297(15)
Ag2 0.04944(19) 0.04260(18) 0.03036(17) 0.00734(13) 0.00514(13) -0.01468(14)
Ag3 0.03468(16) 0.03874(17) 0.04218(18) -0.01241(13) 0.00697(13) 0.00563(13)
S1 0.0306(4) 0.0281(4) 0.0221(4) -0.0004(3) 0.0077(3) 0.0008(3)
S2 0.0285(4) 0.0295(4) 0.0236(4) 0.0014(3) 0.0093(3) 0.0019(3)
N1 0.051(2) 0.0274(17) 0.048(2) 0.0024(15) 0.0081(16) 0.0015(15)
N2 0.0284(16) 0.068(2) 0.0265(16) -0.0009(16) 0.0096(13) -0.0006(16)
O1 0.166(5) 0.071(3) 0.068(3) 0.035(2) 0.052(3) 0.016(3)
O2 0.053(2) 0.067(2) 0.146(4) 0.003(3) 0.045(2) 0.0160(19)
O3 0.0507(17) 0.0437(17) 0.0484(17) -0.0063(13) 0.0244(14) -0.0022(13)
C1 0.051(3) 0.071(3) 0.042(2) -0.015(2) 0.019(2) -0.016(2)
C2 0.067(3) 0.083(4) 0.063(3) -0.007(3) 0.037(3) -0.022(3)
C3 0.054(3) 0.085(4) 0.054(3) -0.004(3) 0.035(2) 0.003(3)
C4 0.057(3) 0.068(3) 0.054(3) -0.009(2) 0.027(2) 0.009(3)
C5 0.045(2) 0.060(3) 0.047(3) 0.003(2) 0.0186(19) 0.005(2)
C6 0.0293(18) 0.046(2) 0.032(2) -0.0013(17) 0.0046(15) 0.0060(16)
C7 0.035(2) 0.068(3) 0.063(3) -0.004(3) 0.010(2) -0.011(2)
C8 0.053(3) 0.070(3) 0.034(2) -0.004(2) -0.0032(19) 0.014(2)
C9 0.045(2) 0.054(3) 0.055(3) -0.001(2) 0.009(2) 0.019(2)
C10 0.039(2) 0.044(2) 0.0200(17) 0.0026(16) 0.0027(14) 0.0020(17)
C11 0.042(2) 0.071(3) 0.041(2) 0.001(2) -0.0066(19) 0.004(2)
C12 0.077(3) 0.091(4) 0.027(2) -0.019(2) -0.001(2) 0.030(3)
C13 0.084(4) 0.081(4) 0.042(3) 0.029(3) -0.002(3) -0.022(3)

loop_
_atom_type_symbol
_atom_type_description
_atom_type_scat_dispersion_real
_atom_type_scat_dispersion_imag
_atom_type_scat_source
C C 0.0033 0.0016 'International Tables Vol C Tables 4.2.6.8 and 6.1.1.4'
H H 0.0000 0.0000 'International Tables Vol C Tables 4.2.6.8 and 6.1.1.4'
N N 0.0061 0.0033 'International Tables Vol C Tables 4.2.6.8 and 6.1.1.4'
O O 0.0106 0.0060 'International Tables Vol C Tables 4.2.6.8 and 6.1.1.4'
S S 0.1246 0.1234 'International Tables Vol C Tables 4.2.6.8 and 6.1.1.4'
Ag Ag -0.8971 1.1015 'International Tables Vol C Tables 4.2.6.8 and 6.1.1.4'

loop_
_geom_angle_atom_site_label_1
_geom_angle_atom_site_label_2
_geom_angle_atom_site_label_3
_geom_angle
_geom_angle_site_symmetry_1
_geom_angle_site_symmetry_3
_geom_angle_publ_flag
N2 Ag1 S2 135.52(8) . . ?
N2 Ag1 S1 125.38(8) . 3_666 ?
S2 Ag1 S1 99.08(3) . 3_666 ?
S1 Ag2 S2 161.22(3) . . ?
S1 Ag2 Ag2 98.46(2) . 3_666 ?
S2 Ag2 Ag2 91.36(2) . 3_666 ?
S2 Ag3 S1 163.54(3) 1_545 . ?
C10 S1 Ag2 110.95(13) . . ?
C10 S1 Ag3 109.24(13) . . ?
Ag2 S1 Ag3 103.39(3) . . ?
C10 S1 Ag1 112.66(12) . 3_666 ?
Ag2 S1 Ag1 100.93(3) . 3_666 ?
Ag3 S1 Ag1 118.81(4) . 3_666 ?
C6 S2 Ag2 108.62(13) . . ?
C6 S2 Ag3 114.56(13) . 1_565 ?
Ag2 S2 Ag3 102.31(3) . 1_565 ?
C6 S2 Ag1 113.83(12) . . ?
Ag2 S2 Ag1 114.20(4) . . ?
Ag3 S2 Ag1 102.78(3) 1_565 . ?
O1 N1 O2 124.1(4) . . ?
O1 N1 O3 117.2(4) . . ?
O2 N1 O3 118.6(4) . . ?
C1 N2 C5 118.4(4) . . ?
C1 N2 Ag1 119.8(3) . . ?
C5 N2 Ag1 121.5(3) . . ?
N2 C1 C2 122.4(5) . . ?
N2 C1 H1 118.8 . . ?
C2 C1 H1 118.8 . . ?
C3 C2 C1 119.1(5) . . ?
C3 C2 H2 120.4 . . ?
C1 C2 H2 120.4 . . ?
C2 C3 C4 119.3(4) . . ?
C2 C3 H3 120.3 . . ?
C4 C3 H3 120.3 . . ?
C3 C4 C5 119.1(5) . . ?
C3 C4 H4 120.4 . . ?
C5 C4 H4 120.4 . . ?
N2 C5 C4 121.6(5) . . ?
N2 C5 H5 119.2 . . ?
C4 C5 H5 119.2 . . ?
C8 C6 C7 111.7(4) . . ?
C8 C6 C9 110.6(4) . . ?
C7 C6 C9 111.1(4) . . ?
C8 C6 S2 108.7(3) . . ?
C7 C6 S2 107.5(3) . . ?
C9 C6 S2 106.9(3) . . ?
C6 C7 H7A 109.5 . . ?
C6 C7 H7AB 109.5 . . ?
H7A C7 H7AB 109.5 . . ?
C6 C7 H7AC 109.5 . . ?
H7A C7 H7AC 109.5 . . ?
H7AB C7 H7AC 109.5 . . ?
C6 C8 H8A 109.5 . . ?
C6 C8 H8AB 109.5 . . ?
H8A C8 H8AB 109.5 . . ?
C6 C8 H8AC 109.5 . . ?
H8A C8 H8AC 109.5 . . ?
H8AB C8 H8AC 109.5 . . ?
C6 C9 H9A 109.5 . . ?
C6 C9 H9AB 109.5 . . ?
H9A C9 H9AB 109.5 . . ?
C6 C9 H9AC 109.5 . . ?
H9A C9 H9AC 109.5 . . ?
H9AB C9 H9AC 109.5 . . ?
C12 C10 C13 110.9(4) . . ?
C12 C10 C11 110.8(4) . . ?
C13 C10 C11 110.5(4) . . ?
C12 C10 S1 108.1(3) . . ?
C13 C10 S1 107.2(3) . . ?
C11 C10 S1 109.3(3) . . ?
C10 C11 H11A 109.5 . . ?
C10 C11 H11B 109.5 . . ?
H11A C11 H11B 109.5 . . ?
C10 C11 H11C 109.5 . . ?
H11A C11 H11C 109.5 . . ?
H11B C11 H11C 109.5 . . ?
C10 C12 H12A 109.5 . . ?
C10 C12 H12B 109.5 . . ?
H12A C12 H12B 109.5 . . ?
C10 C12 H12C 109.5 . . ?
H12A C12 H12C 109.5 . . ?
H12B C12 H12C 109.5 . . ?
C10 C13 H13A 109.5 . . ?
C10 C13 H13B 109.5 . . ?
H13A C13 H13B 109.5 . . ?
C10 C13 H13C 109.5 . . ?
H13A C13 H13C 109.5 . . ?
H13B C13 H13C 109.5 . . ?

loop_
_geom_bond_atom_site_label_1
_geom_bond_atom_site_label_2
_geom_bond_distance
_geom_bond_site_symmetry_2
_geom_bond_publ_flag
Ag1 N2 2.233(3) . ?
Ag1 S2 2.4574(9) . ?
Ag1 S1 2.4992(9) 3_666 ?
Ag2 S1 2.3703(9) . ?
Ag2 S2 2.3723(9) . ?
Ag2 Ag2 3.3085(6) 3_666 ?
Ag3 S2 2.3761(9) 1_545 ?
Ag3 S1 2.3820(9) . ?
S1 C10 1.848(4) . ?
S1 Ag1 2.4992(9) 3_666 ?
S2 C6 1.855(4) . ?
S2 Ag3 2.3760(9) 1_565 ?
N1 O1 1.226(5) . ?
N1 O2 1.233(5) . ?
N1 O3 1.256(4) . ?
N2 C1 1.313(6) . ?
N2 C5 1.330(6) . ?
C1 C2 1.397(6) . ?
C1 H1 0.9500 . ?
C2 C3 1.344(7) . ?
C2 H2 0.9500 . ?
C3 C4 1.356(7) . ?
C3 H3 0.9500 . ?
C4 C5 1.397(6) . ?
C4 H4 0.9500 . ?
C5 H5 0.9500 . ?
C6 C8 1.517(6) . ?
C6 C7 1.518(6) . ?
C6 C9 1.529(6) . ?
C7 H7A 0.9800 . ?
C7 H7AB 0.9800 . ?
C7 H7AC 0.9800 . ?
C8 H8A 0.9800 . ?
C8 H8AB 0.9800 . ?
C8 H8AC 0.9800 . ?
C9 H9A 0.9800 . ?
C9 H9AB 0.9800 . ?
C9 H9AC 0.9800 . ?
C10 C12 1.505(6) . ?
C10 C13 1.509(6) . ?
C10 C11 1.509(6) . ?
C11 H11A 0.9800 . ?
C11 H11B 0.9800 . ?
C11 H11C 0.9800 . ?
C12 H12A 0.9800 . ?
C12 H12B 0.9800 . ?
C12 H12C 0.9800 . ?
C13 H13A 0.9800 . ?
C13 H13B 0.9800 . ?
C13 H13C 0.9800 . ?
